data_7048329
loop_
_publ_author_name
'Shi, Qing'
'Wu, Shi-Yu'
'Qiu, Xing-Tai'
'Sun, Yan-Qiong'
'Zheng, Shou-Tian'

_publ_section_title
;
 Three viologen-derived Zn-organic materials: photochromism,
 photomodulated fluorescence, and inkless and erasable prints.
;
_journal_issue 3
_journal_name_full 'Dalton transactions (Cambridge, England : 2003)'
_journal_page_first 954
_journal_page_last 963
_journal_paper_doi 10.1039/c8dt04393k
_journal_volume 48
_journal_year 2019
_chemical_absolute_configuration ad
_chemical_formula_moiety 'C48 H32 N4 O18 Zn4, H2 O, O'
_chemical_formula_sum 'C48 H36 N4 O20 Zn4'
_chemical_formula_weight 1250.29
_space_group_crystal_system orthorhombic
_space_group_IT_number 33
_space_group_name_Hall 'P 2c -2n'
_space_group_name_H-M_alt 'P n a 21'
_symmetry_space_group_name_Hall 'P 2c -2n'
_symmetry_space_group_name_H-M 'P n a 21'
_atom_sites_solution_hydrogens geom
_atom_sites_solution_primary direct
_atom_sites_solution_secondary difmap
_audit_creation_date 2018-08-12
_audit_creation_method
;
Olex2 1.2
(compiled 2018.05.29 svn.r3508 for OlexSys, GUI svn.r5506)
;
_audit_update_record
;
2018-09-11 deposited with the CCDC.
2018-12-05 downloaded from the CCDC.
;
_cell_angle_alpha 90.00
_cell_angle_beta 90.00
_cell_angle_gamma 90.00
_cell_formula_units_Z 4
_cell_length_a 26.415(6)
_cell_length_b 13.808(3)
_cell_length_c 13.183(3)
_cell_measurement_reflns_used 8076
_cell_measurement_temperature 296(2)
_cell_measurement_theta_max 15
_cell_measurement_theta_min 7.5
_cell_volume 4808.3(19)
_computing_cell_refinement 'SAINT v8.34A (Bruker, 2013)'
_computing_data_reduction 'SAINT v8.34A (Bruker, 2013)'
_computing_molecular_graphics 'Olex2 (Dolomanov et al., 2009)'
_computing_publication_material 'Olex2 (Dolomanov et al., 2009)'
_computing_structure_refinement 'XL (Sheldrick, 2008)'
_computing_structure_solution 'XS (Sheldrick, 2008)'
_diffrn_ambient_temperature 296.15
_diffrn_measured_fraction_theta_full 0.995
_diffrn_measured_fraction_theta_max 0.995
_diffrn_measurement_device_type 'CCD area detector'
_diffrn_measurement_method 'phi and omega scans'
_diffrn_radiation_monochromator graphite
_diffrn_radiation_type MoK\a
_diffrn_radiation_wavelength 0.71073
_diffrn_reflns_av_R_equivalents 0.0337
_diffrn_reflns_av_unetI/netI 0.0427
_diffrn_reflns_limit_h_max 31
_diffrn_reflns_limit_h_min -18
_diffrn_reflns_limit_k_max 16
_diffrn_reflns_limit_k_min -16
_diffrn_reflns_limit_l_max 15
_diffrn_reflns_limit_l_min -13
_diffrn_reflns_number 17657
_diffrn_reflns_theta_full 25.03
_diffrn_reflns_theta_max 25.03
_diffrn_reflns_theta_min 1.66
_diffrn_source 'fine-focus sealed tube'
_exptl_absorpt_coefficient_mu 2.058
_exptl_absorpt_correction_type none
_exptl_crystal_colour yellow
_exptl_crystal_density_diffrn 1.727
_exptl_crystal_density_method 'not measured'
_exptl_crystal_description block
_exptl_crystal_F_000 2528
_refine_diff_density_max 1.207
_refine_diff_density_min -0.486
_refine_diff_density_rms 0.076
_refine_ls_abs_structure_details 'Flack H D (1983), Acta Cryst. A39, 876-881'
_refine_ls_abs_structure_Flack 0.407(11)
_refine_ls_extinction_method none
_refine_ls_goodness_of_fit_ref 1.036
_refine_ls_hydrogen_treatment constr
_refine_ls_matrix_type full
_refine_ls_number_parameters 690
_refine_ls_number_reflns 7597
_refine_ls_number_restraints 1
_refine_ls_restrained_S_all 1.036
_refine_ls_R_factor_all 0.0393
_refine_ls_R_factor_gt 0.0345
_refine_ls_shift/su_max 0.000
_refine_ls_shift/su_mean 0.000
_refine_ls_structure_factor_coef Fsqd
_refine_ls_weighting_details 'calc w=1/[\s^2^(Fo^2^)+(0.0385P)^2^+7.1528P] where P=(Fo^2^+2Fc^2^)/3'
_refine_ls_weighting_scheme calc
_refine_ls_wR_factor_gt 0.0824
_refine_ls_wR_factor_ref 0.0849
_reflns_number_gt 7012
_reflns_number_total 7597
_reflns_threshold_expression >2sigma(I)
_cod_data_source_file c8dt04393k2.cif
_cod_data_source_block a
_cod_depositor_comments 'Adding full bibliography for 7048327--7048329.cif.'
_cod_original_cell_volume 4808.4(18)
_cod_database_code 7048329
_olex2_refinement_description
;
1. Fixed Uiso
 At 1.2 times of:
  All C(H) groups, All C(H,H) groups
 At 1.5 times of:
  All O(H,H) groups
2. Others
 Fixed Sof: O18(0.5) H18A(0.5) H18B(0.5) O19(0.5) H19A(0.5) H19B(0.5)
3.a Free rotating group:
 O18(H18A,H18B), O19(H19A,H19B)
3.b Secondary CH2 refined with riding coordinates:
 C35(H35A,H35B), C47(H47A,H47B)
3.c Aromatic/amide H refined with riding coordinates:
 C3(H3), C4(H4), C5(H5), C7(H7), C10(H10), C11(H11), C12(H12), C13(H13),
 C14(H14), C15(H15), C17(H17), C18(H18), C19(H19), C21(H21), C23(H23), C24(H24),
  C26(H26), C27(H27), C28(H28), C29(H29), C32(H32), C36(H36), C37(H37),
 C41(H41), C42(H42), C43(H43), C44(H44), C46(H46)
;
_olex2_submission_special_instructions 'No special instructions were received'

loop_
_space_group_symop_id
_space_group_symop_operation_xyz
1 'x, y, z'
2 '-x, -y, z+1/2'
3 '-x+1/2, y+1/2, z+1/2'
4 'x+1/2, -y+1/2, z'

loop_
_atom_site_label
_atom_site_type_symbol
_atom_site_fract_x
_atom_site_fract_y
_atom_site_fract_z
_atom_site_U_iso_or_equiv
_atom_site_adp_type
_atom_site_occupancy
_atom_site_calc_flag
_atom_site_refinement_flags_posn
Zn2 Zn 0.073780(17) 0.35572(3) 0.21204(4) 0.01329(12) Uani 1 d .
Zn1 Zn 0.207433(18) 0.38110(4) 0.27299(4) 0.01573(13) Uani 1 d .
Zn3 Zn 0.018715(18) 0.14810(3) 0.21244(5) 0.01640(13) Uani 1 d .
Zn4 Zn 0.148715(18) 0.17863(3) 0.25643(5) 0.01478(12) Uani 1 d .
C2 C -0.04323(17) 0.3161(3) 0.2471(4) 0.0212(11) Uani 1 d .
O2 O 0.15219(11) 0.3242(2) 0.1968(3) 0.0146(7) Uani 1 d .
O3 O 0.06059(14) 0.3113(2) 0.0603(3) 0.0198(8) Uani 1 d .
O4 O 0.08170(13) -0.5742(2) 0.3505(3) 0.0183(7) Uani 1 d .
O5 O 0.02928(13) 0.1602(2) 0.0660(3) 0.0218(8) Uani 1 d .
O6 O -0.00753(14) -0.0176(2) -0.2387(3) 0.0306(8) Uani 1 d .
O7 O 0.07392(11) 0.2172(2) 0.2783(3) 0.0158(7) Uani 1 d .
O1 O 0.19459(13) 0.3682(2) 0.4251(3) 0.0225(8) Uani 1 d .
O8 O 0.16836(14) 0.2158(3) 0.4046(3) 0.0274(9) Uani 1 d .
O9 O 0.05885(17) -0.6900(3) 0.4606(3) 0.0350(11) Uani 1 d .
N1 N 0.13937(15) 0.0342(3) 0.3181(3) 0.0203(9) Uani 1 d .
O10 O -0.04227(11) 0.2243(2) 0.2444(3) 0.0298(10) Uani 1 d .
O11 O -0.00678(11) 0.3718(2) 0.2317(3) 0.0228(9) Uani 1 d .
N2 N 0.09480(15) -0.4397(3) 0.4954(3) 0.0179(9) Uani 1 d .
O12 O 0.14026(12) 0.1136(2) 0.1158(3) 0.0212(8) Uani 1 d .
C3 C 0.20899(18) 0.3289(3) 0.6355(4) 0.0203(11) Uani 1 d .
H3 H 0.2029 0.3935 0.6198 0.024 Uiso 1 calc R
N3 N 0.14114(16) -0.0291(3) -0.0239(3) 0.0205(9) Uani 1 d .
C4 C 0.15115(19) -0.1371(4) 0.3032(4) 0.0244(12) Uani 1 d .
H4 H 0.1646 -0.1889 0.2671 0.029 Uiso 1 calc R
C5 C 0.15797(18) -0.0434(3) 0.2695(5) 0.0234(11) Uani 1 d .
H5 H 0.1763 -0.0336 0.2102 0.028 Uiso 1 calc R
C6 C 0.20350(17) 0.2585(3) 0.5618(4) 0.0171(10) Uani 1 d .
C7 C 0.0803(2) -0.1380(4) 0.0386(5) 0.0247(12) Uani 1 d .
H7 H 0.0470 -0.1503 0.0577 0.030 Uiso 1 calc R
C8 C 0.03593(17) 0.1286(3) -0.2437(5) 0.0233(11) Uani 1 d .
C9 C 0.04644(17) 0.2337(3) 0.0206(4) 0.0181(11) Uani 1 d .
C10 C 0.0620(2) -0.3685(3) 0.5153(5) 0.0256(12) Uani 1 d .
H10 H 0.0321 -0.3824 0.5498 0.031 Uiso 1 calc R
C11 C 0.07185(18) -0.2755(4) 0.4855(4) 0.0230(12) Uani 1 d .
H11 H 0.0494 -0.2264 0.5031 0.028 Uiso 1 calc R
C12 C 0.21582(18) 0.1619(3) 0.5831(4) 0.0188(11) Uani 1 d .
H12 H 0.2121 0.1146 0.5334 0.023 Uiso 1 calc R
C13 C 0.09336(19) -0.0466(4) 0.0080(4) 0.0228(12) Uani 1 d .
H13 H 0.0696 0.0030 0.0091 0.027 Uiso 1 calc R
C14 C 0.1134(2) 0.0183(3) 0.4044(4) 0.0244(12) Uani 1 d .
H14 H 0.1008 0.0714 0.4396 0.029 Uiso 1 calc R
C15 C -0.09826(18) 0.4597(3) 0.2893(4) 0.0219(12) Uani 1 d .
H15 H -0.0691 0.4969 0.2953 0.026 Uiso 1 calc R
C16 C 0.11561(19) -0.2128(4) 0.0419(4) 0.0198(11) Uani 1 d .
C17 C 0.1769(2) -0.0990(4) -0.0224(5) 0.0274(13) Uani 1 d .
H17 H 0.2097 -0.0853 -0.0431 0.033 Uiso 1 calc R
C18 C 0.1475(2) -0.3300(4) 0.4085(5) 0.0321(15) Uani 1 d .
H18 H 0.1768 -0.3185 0.3712 0.038 Uiso 1 calc R
C19 C 0.1644(2) -0.1902(3) 0.0099(5) 0.0259(12) Uani 1 d .
H19 H 0.1891 -0.2382 0.0104 0.031 Uiso 1 calc R
C20 C 0.18716(18) 0.2829(4) 0.4558(4) 0.0188(11) Uani 1 d .
C21 C 0.02939(19) 0.1418(3) -0.1405(4) 0.0203(11) Uani 1 d .
H21 H 0.0120 0.0958 -0.1027 0.024 Uiso 1 calc R
C22 C 0.12351(18) -0.1533(3) 0.3930(4) 0.0186(11) Uani 1 d .
C23 C 0.1374(2) -0.4202(4) 0.4413(5) 0.0321(14) Uani 1 d .
H23 H 0.1599 -0.4701 0.4268 0.038 Uiso 1 calc R
C24 C -0.14477(18) 0.5019(3) 0.3025(4) 0.0247(12) Uani 1 d .
H24 H -0.1469 0.5673 0.3187 0.030 Uiso 1 calc R
C25 C 0.07321(18) -0.6086(3) 0.4376(4) 0.0192(11) Uani 1 d .
C26 C -0.13839(17) 0.3056(3) 0.2593(5) 0.0203(10) Uani 1 d .
H26 H -0.1361 0.2394 0.2471 0.024 Uiso 1 calc R
C27 C -0.18843(18) 0.4478(3) 0.2916(4) 0.0226(12) Uani 1 d .
H27 H -0.2199 0.4773 0.2989 0.027 Uiso 1 calc R
C28 C 0.0732(2) 0.2945(4) -0.1503(4) 0.0291(13) Uani 1 d .
H28 H 0.0859 0.3499 -0.1194 0.035 Uiso 1 calc R
C29 C 0.22359(18) 0.3032(3) 0.7328(4) 0.0244(13) Uani 1 d .
H29 H 0.2254 0.3498 0.7837 0.029 Uiso 1 calc R
C30 C 0.10280(19) -0.3118(3) 0.0787(4) 0.0198(11) Uani 1 d .
C31 C 0.01840(19) 0.0355(3) -0.2923(5) 0.0271(12) Uani 1 d .
C32 C 0.23546(16) 0.2071(3) 0.7537(4) 0.0193(10) Uani 1 d .
H32 H 0.2448 0.1899 0.8193 0.023 Uiso 1 calc R
C33 C 0.04890(18) 0.2243(3) -0.0931(4) 0.0194(11) Uani 1 d .
C34 C -0.09440(16) 0.3614(3) 0.2670(4) 0.0176(10) Uani 1 d .
O13 O 0.0306(2) 0.0189(4) -0.3816(4) 0.084(2) Uani 1 d .
C35 C 0.0841(2) -0.5397(3) 0.5264(4) 0.0216(11) Uani 1 d .
H35A H 0.0551 -0.5396 0.5716 0.026 Uiso 1 calc R
H35B H 0.1129 -0.5643 0.5642 0.026 Uiso 1 calc R
C36 C 0.0783(2) 0.2815(4) -0.2534(5) 0.0356(14) Uani 1 d .
H36 H 0.0941 0.3293 -0.2917 0.043 Uiso 1 calc R
C37 C 0.10465(19) -0.0726(3) 0.4429(4) 0.0219(12) Uani 1 d .
H37 H 0.0861 -0.0800 0.5024 0.026 Uiso 1 calc R
O14 O -0.23144(12) 0.2031(2) 0.2740(3) 0.0268(9) Uani 1 d .
O15 O 0.27077(14) 0.0188(2) 0.7864(3) 0.0262(9) Uani 1 d .
O16 O -0.27239(11) 0.3402(2) 0.2353(3) 0.0283(10) Uani 1 d .
C38 C -0.23358(16) 0.2931(3) 0.2582(5) 0.0202(10) Uani 1 d .
C1 C 0.25259(18) 0.0361(3) 0.6993(4) 0.0225(12) Uani 1 d .
C39 C -0.18569(17) 0.3495(3) 0.2700(4) 0.0189(11) Uani 1 d .
C40 C 0.23372(17) 0.1371(3) 0.6797(4) 0.0181(11) Uani 1 d .
C41 C 0.0606(2) 0.1992(4) -0.3014(5) 0.0306(13) Uani 1 d .
H41 H 0.0651 0.1909 -0.3708 0.037 Uiso 1 calc R
C42 C 0.1164(2) -0.4834(4) 0.0772(4) 0.0220(11) Uani 1 d .
H42 H 0.1336 -0.5363 0.0505 0.026 Uiso 1 calc R
C43 C 0.0662(2) -0.3287(4) 0.1516(5) 0.0272(12) Uani 1 d .
H43 H 0.0477 -0.2773 0.1780 0.033 Uiso 1 calc R
C44 C 0.0572(2) -0.4220(4) 0.1854(4) 0.0265(13) Uani 1 d .
H44 H 0.0331 -0.4316 0.2359 0.032 Uiso 1 calc R
C45 C 0.15683(19) 0.1423(3) 0.0330(4) 0.0198(11) Uani 1 d .
C46 C 0.1282(2) -0.3922(4) 0.0411(4) 0.0235(12) Uani 1 d .
H46 H 0.1531 -0.3846 -0.0083 0.028 Uiso 1 calc R
C47 C 0.1557(2) 0.0712(3) -0.0565(4) 0.0238(12) Uani 1 d .
H47A H 0.1317 0.0942 -0.1068 0.029 Uiso 1 calc R
H47B H 0.1889 0.0693 -0.0880 0.029 Uiso 1 calc R
C48 C 0.11453(18) -0.2529(4) 0.4296(4) 0.0178(10) Uani 1 d .
O17 O 0.25272(17) -0.0252(3) 0.6308(3) 0.0392(11) Uani 1 d .
N4 N 0.08177(15) -0.4992(3) 0.1481(3) 0.0180(9) Uani 1 d .
O18 O 0.1405(4) -0.0473(7) -0.2607(9) 0.060(3) Uani 0.50 d .
H18A H 0.1631 -0.0705 -0.2997 0.090 Uiso 0.50 d G
H18B H 0.1238 -0.0087 -0.2980 0.090 Uiso 0.50 d G
O19 O -0.2373(4) 0.4268(10) 0.0542(10) 0.074(3) Uani 0.50 d .
H19A H -0.2271 0.3695 0.0430 0.111 Uiso 0.50 d G
H19B H -0.2173 0.4547 0.0952 0.111 Uiso 0.50 d G
O20 O 0.17277(14) 0.2249(3) 0.0105(3) 0.0318(9) Uiso 1 d .
O21 O -0.2392(3) 0.1748(6) -0.0198(8) 0.132(3) Uiso 1 d .

loop_
_atom_site_aniso_label
_atom_site_aniso_U_11
_atom_site_aniso_U_22
_atom_site_aniso_U_33
_atom_site_aniso_U_23
_atom_site_aniso_U_13
_atom_site_aniso_U_12
Zn2 0.0126(2) 0.0106(2) 0.0167(3) 0.0016(2) -0.0019(3) -0.00059(19)
Zn1 0.0142(2) 0.0105(2) 0.0224(3) 0.0023(2) -0.0021(3) -0.00056(19)
Zn3 0.0142(2) 0.0114(2) 0.0236(3) 0.0021(2) -0.0017(3) -0.00189(19)
Zn4 0.0127(3) 0.0103(2) 0.0213(3) 0.0013(2) -0.0022(2) -0.00044(19)
C2 0.020(2) 0.019(2) 0.025(3) 0.003(2) -0.002(2) 0.0012(19)
O2 0.0126(15) 0.0115(14) 0.0198(19) 0.0044(14) -0.0003(13) 0.0001(11)
O3 0.026(2) 0.0191(18) 0.014(2) 0.0002(15) -0.0040(15) -0.0033(15)
O4 0.0256(18) 0.0146(17) 0.0147(19) 0.0008(14) -0.0003(15) -0.0025(14)
O5 0.026(2) 0.0159(17) 0.024(2) 0.0031(15) -0.0047(16) -0.0034(14)
O6 0.038(2) 0.0234(17) 0.030(2) -0.005(2) 0.006(2) -0.0060(15)
O7 0.0133(15) 0.0121(14) 0.022(2) 0.0048(14) 0.0010(14) -0.0007(11)
O1 0.028(2) 0.0153(18) 0.024(2) 0.0071(15) 0.0008(16) -0.0024(14)
O8 0.037(2) 0.0208(19) 0.024(2) 0.0051(16) -0.0154(17) -0.0081(16)
O9 0.060(3) 0.017(2) 0.029(2) -0.0009(17) 0.011(2) -0.0113(19)
N1 0.021(2) 0.0130(19) 0.027(2) 0.0043(18) -0.0012(19) 0.0020(16)
O10 0.0141(16) 0.0179(16) 0.057(3) -0.0024(17) 0.0023(18) 0.0000(12)
O11 0.0091(15) 0.0239(16) 0.035(3) 0.0054(16) -0.0005(15) -0.0026(13)
N2 0.022(2) 0.016(2) 0.016(2) -0.0010(17) 0.0012(18) 0.0008(16)
O12 0.0211(18) 0.0177(17) 0.025(2) -0.0011(16) 0.0018(16) -0.0025(14)
C3 0.020(3) 0.012(2) 0.028(3) 0.002(2) -0.001(2) 0.0059(19)
N3 0.029(2) 0.0111(19) 0.021(2) -0.0017(17) 0.0012(19) -0.0007(17)
C4 0.026(3) 0.017(2) 0.030(3) 0.001(2) 0.009(2) 0.005(2)
C5 0.024(2) 0.020(2) 0.026(3) 0.003(3) 0.005(2) 0.0007(19)
C6 0.012(2) 0.020(2) 0.019(3) 0.003(2) -0.006(2) -0.0014(19)
C7 0.019(3) 0.020(3) 0.035(3) 0.003(2) 0.007(2) 0.003(2)
C8 0.020(2) 0.021(2) 0.029(3) -0.004(2) -0.003(2) -0.0016(18)
C9 0.017(2) 0.020(3) 0.017(3) -0.002(2) -0.005(2) 0.0022(19)
C10 0.024(3) 0.021(3) 0.032(3) 0.001(2) 0.012(2) 0.002(2)
C11 0.017(3) 0.020(2) 0.032(3) 0.002(2) 0.009(2) 0.007(2)
C12 0.021(3) 0.013(2) 0.023(3) 0.001(2) -0.002(2) -0.0018(19)
C13 0.017(3) 0.017(2) 0.035(3) 0.003(2) -0.002(2) 0.002(2)
C14 0.027(3) 0.016(2) 0.030(3) -0.004(2) 0.005(2) 0.005(2)
C15 0.017(2) 0.016(2) 0.032(3) 0.005(2) -0.002(2) -0.0027(18)
C16 0.020(3) 0.016(2) 0.023(3) -0.003(2) 0.000(2) -0.001(2)
C17 0.025(3) 0.022(3) 0.035(3) -0.005(2) 0.008(2) 0.002(2)
C18 0.025(3) 0.017(3) 0.054(4) 0.002(3) 0.016(3) 0.004(2)
C19 0.025(3) 0.014(2) 0.039(4) 0.001(2) 0.006(2) 0.007(2)
C20 0.011(2) 0.019(3) 0.026(3) 0.005(2) -0.001(2) 0.0020(19)
C21 0.025(3) 0.017(2) 0.019(3) 0.004(2) -0.004(2) -0.006(2)
C22 0.017(2) 0.015(2) 0.023(3) 0.000(2) 0.000(2) -0.0006(19)
C23 0.021(3) 0.025(3) 0.050(4) 0.001(3) 0.010(3) 0.003(2)
C24 0.021(3) 0.011(2) 0.042(4) -0.001(2) -0.003(2) 0.0005(19)
C25 0.021(3) 0.016(2) 0.020(3) -0.002(2) 0.001(2) 0.001(2)
C26 0.017(2) 0.015(2) 0.029(3) 0.000(2) 0.000(2) -0.0007(17)
C27 0.014(2) 0.017(2) 0.037(3) 0.004(2) -0.004(2) 0.0048(18)
C28 0.047(3) 0.019(3) 0.022(3) -0.004(2) -0.003(3) -0.014(2)
C29 0.025(2) 0.020(2) 0.029(4) -0.007(2) -0.007(2) 0.0015(19)
C30 0.022(3) 0.017(2) 0.021(3) -0.001(2) -0.004(2) -0.001(2)
C31 0.029(3) 0.019(2) 0.033(3) -0.014(3) 0.001(3) 0.000(2)
C32 0.018(2) 0.024(2) 0.015(3) 0.003(2) -0.002(2) 0.0014(18)
C33 0.020(3) 0.016(2) 0.023(3) 0.004(2) -0.004(2) -0.0024(19)
C34 0.013(2) 0.017(2) 0.023(3) 0.003(2) -0.006(2) -0.0006(16)
O13 0.124(5) 0.067(4) 0.061(4) -0.044(3) 0.053(4) -0.065(4)
C35 0.032(3) 0.017(2) 0.016(3) 0.002(2) 0.005(2) -0.002(2)
C36 0.053(3) 0.026(3) 0.028(4) 0.004(2) 0.005(3) -0.021(2)
C37 0.022(3) 0.019(3) 0.025(3) 0.001(2) 0.003(2) 0.003(2)
O14 0.0140(15) 0.0133(16) 0.053(3) -0.0007(18) -0.0012(17) -0.0015(12)
O15 0.032(2) 0.0152(16) 0.031(2) 0.0043(16) -0.0118(18) 0.0030(15)
O16 0.0110(16) 0.0197(16) 0.054(3) 0.0031(17) -0.0022(18) -0.0001(13)
C38 0.012(2) 0.020(2) 0.029(3) -0.002(2) 0.003(2) -0.0022(17)
C1 0.018(2) 0.016(2) 0.033(3) 0.007(2) -0.002(2) 0.0020(19)
C39 0.013(2) 0.018(2) 0.026(3) 0.002(2) -0.001(2) -0.0023(16)
C40 0.017(2) 0.017(2) 0.021(3) 0.0032(19) -0.003(2) 0.0012(19)
C41 0.038(3) 0.032(3) 0.021(3) -0.002(2) 0.004(3) -0.012(2)
C42 0.028(3) 0.018(2) 0.020(3) 0.003(2) 0.005(2) 0.006(2)
C43 0.033(3) 0.012(2) 0.037(3) 0.003(2) 0.008(3) 0.005(2)
C44 0.023(3) 0.020(2) 0.036(4) 0.002(2) 0.013(2) 0.000(2)
C45 0.023(3) 0.013(2) 0.024(3) 0.004(2) 0.003(2) -0.0041(19)
C46 0.024(3) 0.023(3) 0.024(3) 0.004(2) 0.005(2) -0.004(2)
C47 0.033(3) 0.011(2) 0.027(3) 0.002(2) 0.002(2) -0.003(2)
C48 0.016(3) 0.019(2) 0.018(3) 0.000(2) 0.000(2) 0.002(2)
O17 0.068(3) 0.0187(19) 0.031(2) -0.0053(18) -0.011(2) 0.0112(19)
N4 0.019(2) 0.013(2) 0.022(2) 0.0008(18) -0.0012(18) -0.0010(16)
O18 0.069(7) 0.046(6) 0.065(8) -0.007(5) 0.004(5) 0.011(5)
O19 0.056(7) 0.099(9) 0.067(8) 0.027(7) -0.004(6) -0.035(7)

loop_
_atom_type_symbol
_atom_type_description
_atom_type_scat_dispersion_real
_atom_type_scat_dispersion_imag
_atom_type_scat_source
C C 0.0033 0.0016 'International Tables Vol C Tables 4.2.6.8 and 6.1.1.4'
H H 0.0000 0.0000 'International Tables Vol C Tables 4.2.6.8 and 6.1.1.4'
N N 0.0061 0.0033 'International Tables Vol C Tables 4.2.6.8 and 6.1.1.4'
O O 0.0106 0.0060 'International Tables Vol C Tables 4.2.6.8 and 6.1.1.4'
Zn Zn 0.2839 1.4301 'International Tables Vol C Tables 4.2.6.8 and 6.1.1.4'

loop_
_geom_angle_atom_site_label_1
_geom_angle_atom_site_label_2
_geom_angle_atom_site_label_3
_geom_angle
_geom_angle_site_symmetry_1
_geom_angle_site_symmetry_3
O2 Zn2 O11 173.94(12) . .
O2 Zn2 N4 93.27(13) . 1_565
O3 Zn2 O2 90.66(14) . .
O3 Zn2 O11 88.90(14) . .
O3 Zn2 N4 85.22(15) . 1_565
O4 Zn2 O2 94.62(13) 1_565 .
O4 Zn2 O3 168.59(13) 1_565 .
O4 Zn2 O7 93.33(13) 1_565 .
O4 Zn2 O11 86.90(13) 1_565 .
O4 Zn2 N4 84.40(15) 1_565 1_565
O7 Zn2 O2 81.47(11) . .
O7 Zn2 O3 97.45(13) . .
O7 Zn2 O11 92.60(12) . .
O7 Zn2 N4 174.10(13) . 1_565
O11 Zn2 N4 92.71(13) . 1_565
O2 Zn1 O1 110.41(14) . .
O2 Zn1 O14 112.20(14) . 4
O2 Zn1 O15 130.52(14) . 3_554
O2 Zn1 C1 116.72(16) . 3_554
O1 Zn1 C1 120.73(16) . 3_554
O14 Zn1 O1 94.44(16) 4 .
O14 Zn1 O15 108.78(14) 4 3_554
O14 Zn1 C1 98.92(14) 4 3_554
O15 Zn1 O1 92.54(15) 3_554 .
O15 Zn1 C1 28.75(17) 3_554 3_554
O5 Zn3 O10 106.36(17) . .
O6 Zn3 O5 115.42(17) 2 .
O6 Zn3 O7 114.98(15) 2 .
O6 Zn3 O10 107.55(15) 2 .
O7 Zn3 O5 106.93(14) . .
O7 Zn3 O10 104.77(14) . .
O2 Zn4 N1 175.82(14) . .
O7 Zn4 O2 81.46(11) . .
O7 Zn4 O8 92.49(15) . .
O7 Zn4 N1 94.36(13) . .
O7 Zn4 O12 97.69(13) . .
O7 Zn4 O16 172.08(12) . 4
O8 Zn4 O2 95.82(13) . .
O8 Zn4 N1 84.46(15) . .
O8 Zn4 O16 84.75(15) . 4
O12 Zn4 O2 94.72(13) . .
O12 Zn4 O8 166.32(14) . .
O12 Zn4 N1 85.67(16) . .
O12 Zn4 O16 86.29(14) . 4
O16 Zn4 O2 91.41(12) 4 .
O16 Zn4 N1 92.77(14) 4 .
O10 C2 C34 115.8(4) . .
O11 C2 O10 126.5(4) . .
O11 C2 C34 117.6(4) . .
Zn2 O2 Zn4 96.58(12) . .
Zn1 O2 Zn2 126.97(16) . .
Zn1 O2 Zn4 102.73(14) . .
C9 O3 Zn2 133.7(3) . .
C25 O4 Zn2 127.3(3) . 1_545
C9 O5 Zn3 126.0(3) . .
C31 O6 Zn3 116.8(4) . 2_554
Zn3 O7 Zn2 105.02(14) . .
Zn3 O7 Zn4 121.80(16) . .
Zn4 O7 Zn2 100.26(12) . .
C20 O1 Zn1 115.0(3) . .
C20 O8 Zn4 142.0(3) . .
C5 N1 Zn4 120.9(4) . .
C5 N1 C14 117.4(4) . .
C14 N1 Zn4 121.7(3) . .
C2 O10 Zn3 123.8(3) . .
C2 O11 Zn2 135.9(3) . .
C10 N2 C23 119.7(4) . .
C10 N2 C35 120.8(4) . .
C23 N2 C35 119.4(4) . .
C45 O12 Zn4 127.6(3) . .
C6 C3 C29 120.1(4) . .
C13 N3 C47 119.6(4) . .
C17 N3 C13 121.3(4) . .
C17 N3 C47 119.0(4) . .
C5 C4 C22 119.2(5) . .
N1 C5 C4 123.2(5) . .
C3 C6 C12 120.2(5) . .
C3 C6 C20 121.9(4) . .
C12 C6 C20 117.8(5) . .
C13 C7 C16 121.6(5) . .
C21 C8 C31 119.4(5) . .
C21 C8 C41 120.1(5) . .
C41 C8 C31 120.4(5) . .
O3 C9 O5 126.8(5) . .
O3 C9 C33 118.5(4) . .
O5 C9 C33 114.7(4) . .
N2 C10 C11 120.7(5) . .
C10 C11 C48 121.3(5) . .
C40 C12 C6 119.6(5) . .
N3 C13 C7 119.5(5) . .
N1 C14 C37 123.2(5) . .
C24 C15 C34 120.5(4) . .
C7 C16 C30 122.6(5) . .
C19 C16 C7 116.4(5) . .
C19 C16 C30 121.0(4) . .
N3 C17 C19 119.6(5) . .
C23 C18 C48 121.0(5) . .
C17 C19 C16 121.6(5) . .
O1 C20 C6 117.6(5) . .
O8 C20 O1 125.5(5) . .
O8 C20 C6 116.9(4) . .
C8 C21 C33 120.1(5) . .
C4 C22 C48 120.4(4) . .
C37 C22 C4 117.2(5) . .
C37 C22 C48 122.3(5) . .
C18 C23 N2 121.1(5) . .
C15 C24 C27 120.3(5) . .
O4 C25 C35 115.3(4) . .
O9 C25 O4 128.7(5) . .
O9 C25 C35 115.9(5) . .
C39 C26 C34 119.8(4) . .
C24 C27 C39 120.4(4) . .
C36 C28 C33 119.4(5) . .
C3 C29 C32 119.3(5) . .
C43 C30 C16 122.7(5) . .
C43 C30 C46 116.8(5) . .
C46 C30 C16 120.5(5) . .
O6 C31 C8 115.9(5) . .
O6 C31 O13 125.4(5) . .
O13 C31 C8 118.7(5) . .
C40 C32 C29 121.6(5) . .
C21 C33 C9 120.0(4) . .
C28 C33 C9 120.1(5) . .
C28 C33 C21 119.8(5) . .
C15 C34 C2 120.3(4) . .
C15 C34 C26 119.5(4) . .
C26 C34 C2 120.2(4) . .
N2 C35 C25 114.0(4) . .
C28 C36 C41 121.7(5) . .
C14 C37 C22 119.9(5) . .
C38 O14 Zn1 122.6(3) . 4_455
C1 O15 Zn1 102.1(3) . 3_545
C38 O16 Zn4 135.3(3) . 4_455
O14 C38 C39 117.3(4) . .
O16 C38 O14 126.1(4) . .
O16 C38 C39 116.6(4) . .
O15 C1 Zn1 49.2(2) . 3_545
O15 C1 C40 117.2(5) . .
C40 C1 Zn1 166.2(4) . 3_545
O17 C1 Zn1 72.9(3) . 3_545
O17 C1 O15 122.1(4) . .
O17 C1 C40 120.6(5) . .
C26 C39 C38 121.4(4) . .
C27 C39 C26 119.4(4) . .
C27 C39 C38 119.1(4) . .
C12 C40 C1 119.7(5) . .
C32 C40 C12 119.0(4) . .
C32 C40 C1 121.3(5) . .
C36 C41 C8 118.9(6) . .
N4 C42 C46 123.3(5) . .
C30 C43 C44 120.1(5) . .
N4 C44 C43 122.5(5) . .
O12 C45 C47 117.7(4) . .
O12 C45 O20 128.2(5) . .
O20 C45 C47 114.0(5) . .
C42 C46 C30 119.7(5) . .
N3 C47 C45 112.0(4) . .
C11 C48 C18 116.2(5) . .
C11 C48 C22 121.0(4) . .
C18 C48 C22 122.8(5) . .
C42 N4 Zn2 119.3(3) . 1_545
C42 N4 C44 117.5(4) . .
C44 N4 Zn2 122.7(3) . 1_545

loop_
_geom_bond_atom_site_label_1
_geom_bond_atom_site_label_2
_geom_bond_distance
_geom_bond_site_symmetry_2
Zn2 O2 2.126(3) .
Zn2 O3 2.121(4) .
Zn2 O4 2.077(3) 1_565
Zn2 O7 2.102(3) .
Zn2 O11 2.155(3) .
Zn2 N4 2.184(4) 1_565
Zn1 O2 1.938(3) .
Zn1 O1 2.042(4) .
Zn1 O14 1.989(3) 4
Zn1 O15 1.994(3) 3_554
Zn1 C1 2.577(5) 3_554
Zn3 O5 1.957(4) .
Zn3 O6 1.936(3) 2
Zn3 O7 1.947(3) .
Zn3 O10 1.970(3) .
Zn4 O2 2.160(3) .
Zn4 O7 2.067(3) .
Zn4 O8 2.085(4) .
Zn4 N1 2.168(4) .
Zn4 O12 2.072(4) .
Zn4 O16 2.118(3) 4
C2 O10 1.268(6) .
C2 O11 1.248(6) .
C2 C34 1.512(6) .
O3 C9 1.250(6) .
O4 Zn2 2.077(3) 1_545
O4 C25 1.262(6) .
O5 C9 1.262(6) .
O6 Zn3 1.936(3) 2_554
O6 C31 1.227(7) .
O1 C20 1.261(6) .
O8 C20 1.249(6) .
O9 C25 1.225(6) .
N1 C5 1.342(6) .
N1 C14 1.346(7) .
N2 C10 1.336(6) .
N2 C23 1.359(7) .
N2 C35 1.468(6) .
O12 C45 1.241(6) .
C3 C6 1.382(7) .
C3 C29 1.386(8) .
N3 C13 1.352(6) .
N3 C17 1.350(7) .
N3 C47 1.501(6) .
C4 C5 1.380(7) .
C4 C22 1.408(8) .
C6 C12 1.401(7) .
C6 C20 1.500(7) .
C7 C13 1.369(7) .
C7 C16 1.394(7) .
C8 C21 1.383(8) .
C8 C31 1.508(7) .
C8 C41 1.397(7) .
C9 C33 1.506(7) .
C10 C11 1.369(7) .
C11 C48 1.382(7) .
C12 C40 1.401(7) .
C14 C37 1.373(7) .
C15 C24 1.371(7) .
C15 C34 1.392(6) .
C16 C19 1.391(7) .
C16 C30 1.489(7) .
C17 C19 1.370(7) .
C18 C23 1.346(8) .
C18 C48 1.403(7) .
C21 C33 1.398(7) .
C22 C37 1.388(7) .
C22 C48 1.477(7) .
C24 C27 1.382(7) .
C25 C35 1.536(7) .
C26 C34 1.398(6) .
C26 C39 1.396(6) .
C27 C39 1.389(6) .
C28 C33 1.386(7) .
C28 C36 1.377(9) .
C29 C32 1.391(6) .
C30 C43 1.383(8) .
C30 C46 1.388(7) .
C31 O13 1.242(8) .
C32 C40 1.375(7) .
C36 C41 1.383(7) .
O14 Zn1 1.989(3) 4_455
O14 C38 1.262(5) .
O15 Zn1 1.994(3) 3_545
O15 C1 1.267(7) .
O16 Zn4 2.118(3) 4_455
O16 C38 1.251(6) .
C38 C39 1.493(6) .
C1 Zn1 2.577(5) 3_545
C1 C40 1.503(6) .
C1 O17 1.238(7) .
C42 C46 1.383(7) .
C42 N4 1.325(7) .
C43 C44 1.383(7) .
C44 N4 1.342(6) .
C45 C47 1.536(7) .
C45 O20 1.251(6) .
N4 Zn2 2.184(4) 1_545
